data_4078366
loop_
_publ_author_name
'Wadepohl, Hubert'
'Calhorda, Maria Jos\'e'
'Herrmann, Michael'
'Jost, Christof'
'Lopes, Pedro E. M.'
'Pritzkow, Hans'

_publ_section_title
;
 Organometallic Cluster Complexes with Face-Capping Arene Ligands. 8.
 Nucleophilic Reactivity of Cluster Complexes with Face-Capping Arene
 Ligands:&#x00A0; Metal vs Ligand Protonation&#x2020;
;
_journal_issue 26
_journal_name_full Organometallics
_journal_page_first 5622
_journal_paper_doi 10.1021/om9605692
_journal_volume 15
_journal_year 1996
_chemical_formula_sum 'C48.5 H46 B Cl Co3'
_chemical_formula_weight 851.90
_chemical_name_common '[(CpCo)3(alpha-methylstyrene)]+[BPh4]- / 0.5 CH2Cl2'
_chemical_name_systematic
; 
 ? 
;
_space_group_IT_number 15
_symmetry_cell_setting monoclinic
_symmetry_space_group_name_Hall '-C 2yc'
_symmetry_space_group_name_H-M 'C 1 2/c 1'
_atom_sites_solution_hydrogens geom
_atom_sites_solution_primary direct
_atom_sites_solution_secondary difmap
_audit_creation_method SHELXL
_cell_angle_alpha 90.00
_cell_angle_beta 105.36(3)
_cell_angle_gamma 90.00
_cell_formula_units_Z 8
_cell_length_a 18.942(9)
_cell_length_b 17.686(9)
_cell_length_c 24.178(12)
_cell_measurement_temperature 293(2)
_cell_volume 7811(7)
_computing_structure_refinement 'SHELXL-93 (Sheldrick, 1993)'
_computing_structure_solution 'SHELXS-86 (Sheldrick, 1990)'
_diffrn_ambient_temperature 293(2)
_diffrn_radiation_monochromator graphite
_diffrn_radiation_source 'fine-focus sealed tube'
_diffrn_radiation_type MoK\a
_diffrn_radiation_wavelength 0.71070
_diffrn_reflns_av_R_equivalents 0.0000
_diffrn_reflns_av_sigmaI/netI 0.0846
_diffrn_reflns_limit_h_max 21
_diffrn_reflns_limit_h_min -22
_diffrn_reflns_limit_k_max 21
_diffrn_reflns_limit_k_min 0
_diffrn_reflns_limit_l_max 28
_diffrn_reflns_limit_l_min 0
_diffrn_reflns_number 6885
_diffrn_reflns_theta_max 24.99
_diffrn_reflns_theta_min 1.60
_exptl_absorpt_coefficient_mu 1.362
_exptl_absorpt_correction_T_max 0.662
_exptl_absorpt_correction_T_min 0.565
_exptl_absorpt_correction_type empirical
_exptl_crystal_density_diffrn 1.449
_exptl_crystal_F_000 3520
_exptl_crystal_size_max 0.75
_exptl_crystal_size_mid 0.42
_exptl_crystal_size_min 0.35
_refine_diff_density_max 0.397
_refine_diff_density_min -0.336
_refine_diff_density_rms 0.059
_refine_ls_extinction_coef 0.00000(2)
_refine_ls_extinction_expression Fc^*^=kFc[1+0.001xFc^2^\l^3^/sin(2\q)]^-1/4^
_refine_ls_extinction_method SHELXL
_refine_ls_goodness_of_fit_all 1.006
_refine_ls_goodness_of_fit_obs 1.140
_refine_ls_matrix_type full
_refine_ls_number_parameters 510
_refine_ls_number_reflns 6884
_refine_ls_number_restraints 0
_refine_ls_restrained_S_all 1.007
_refine_ls_restrained_S_obs 1.140
_refine_ls_R_factor_all 0.1328
_refine_ls_R_factor_obs 0.0447
_refine_ls_shift/esd_max -0.649
_refine_ls_shift/esd_mean 0.002
_refine_ls_structure_factor_coef Fsqd
_refine_ls_weighting_details 'w=1/[\s^2^(Fo^2^)+(0.0348P)^2^+9.5939P] where P=(Fo^2^+2Fc^2^)/3'
_refine_ls_weighting_scheme calc
_refine_ls_wR_factor_all 0.1109
_refine_ls_wR_factor_obs 0.0878
_reflns_number_observed 3615
_reflns_number_total 6885
_reflns_observed_criterion >2sigma(I)
_cod_data_source_file om9605692.cif
_cod_data_source_block mhe3
_cod_depositor_comments
;
The following automatic conversions were performed:

'_refine_ls_weighting_scheme' value 'calc
w=1/[\s^2^(Fo^2^)+(0.0348P)^2^+9.5939P] where P=(Fo^2^+2Fc^2^)/3' was
changed to 'calc'. New tag '_refine_ls_weighting_details' was
created. The value of the new tag was set to
'w=1/[\s^2^(Fo^2^)+(0.0348P)^2^+9.5939P] where P=(Fo^2^+2Fc^2^)/3'.

Automatic conversion script
Id: cif_fix_values 3143 2015-03-26 13:38:13Z robertas 
;
_cod_original_cell_volume 7810.5(67)
_cod_original_sg_symbol_H-M C2/c
_cod_original_formula_sum 'C48.50 H46 B Cl Co3'
_cod_database_code 4078366

loop_
_symmetry_equiv_pos_as_xyz
'x, y, z'
'-x, y, -z+1/2'
'x+1/2, y+1/2, z'
'-x+1/2, y+1/2, -z+1/2'
'-x, -y, -z'
'x, -y, z-1/2'
'-x+1/2, -y+1/2, -z'
'x+1/2, -y+1/2, z-1/2'

loop_
_atom_site_aniso_label
_atom_site_aniso_U_11
_atom_site_aniso_U_22
_atom_site_aniso_U_33
_atom_site_aniso_U_23
_atom_site_aniso_U_13
_atom_site_aniso_U_12
Co1 0.0564(4) 0.0467(4) 0.0469(4) 0.0116(3) 0.0091(3) 0.0008(3)
Co2 0.0553(4) 0.0591(4) 0.0548(4) 0.0008(3) 0.0194(3) 0.0084(3)
Co3 0.0546(4) 0.0496(4) 0.0558(4) 0.0025(3) 0.0127(3) -0.0050(3)
C1 0.062(3) 0.049(3) 0.036(3) 0.001(2) 0.013(2) 0.005(3)
C2 0.058(3) 0.047(3) 0.044(3) -0.006(3) 0.000(2) 0.003(3)
C3 0.051(3) 0.074(4) 0.057(3) -0.010(3) 0.007(3) 0.007(3)
C4 0.077(4) 0.071(4) 0.054(4) 0.004(3) 0.010(3) 0.035(4)
C5 0.097(5) 0.041(3) 0.049(3) 0.012(3) 0.012(3) 0.008(3)
C6 0.070(4) 0.063(4) 0.053(3) 0.008(3) 0.025(3) -0.005(3)
C7 0.063(3) 0.056(3) 0.059(3) -0.008(3) 0.014(3) 0.003(3)
C8 0.078(4) 0.085(4) 0.086(5) -0.026(4) 0.022(3) 0.009(4)
C9 0.072(4) 0.083(4) 0.097(5) -0.009(4) 0.034(4) 0.007(3)
C10 0.099(6) 0.046(4) 0.096(5) 0.027(3) 0.010(4) -0.006(4)
C11 0.095(5) 0.083(5) 0.103(5) 0.044(4) 0.044(5) 0.001(4)
C12 0.123(6) 0.075(4) 0.048(4) 0.027(3) 0.012(4) 0.027(5)
C13 0.073(4) 0.075(5) 0.087(5) 0.038(4) -0.003(4) 0.010(4)
C14 0.102(5) 0.058(4) 0.089(5) 0.032(4) 0.036(4) 0.024(4)
C15 0.156(9) 0.130(8) 0.101(7) 0.042(6) 0.092(7) 0.053(7)
C16 0.102(7) 0.128(8) 0.144(9) -0.038(6) 0.085(7) -0.032(6)
C17 0.068(5) 0.143(8) 0.091(5) -0.028(6) 0.015(4) 0.043(5)
C18 0.121(7) 0.087(5) 0.101(6) -0.033(5) 0.052(5) 0.011(5)
C19 0.078(5) 0.172(8) 0.055(4) -0.023(5) 0.020(4) 0.011(6)
C20 0.053(4) 0.102(6) 0.124(7) 0.011(5) -0.013(4) -0.024(4)
C21 0.098(6) 0.153(8) 0.060(4) -0.002(5) 0.011(4) -0.071(6)
C22 0.087(5) 0.111(6) 0.144(8) -0.081(6) 0.042(6) -0.034(5)
C23 0.099(6) 0.065(5) 0.123(7) -0.004(4) 0.024(5) -0.034(4)
C24 0.065(4) 0.106(6) 0.116(6) -0.006(5) 0.032(4) -0.033(4)
B1 0.047(3) 0.034(3) 0.036(3) 0.001(2) 0.014(2) -0.002(2)
C25 0.041(3) 0.040(3) 0.039(3) 0.001(2) 0.009(2) -0.003(2)
C26 0.046(3) 0.046(3) 0.045(3) 0.001(2) 0.013(2) 0.001(2)
C27 0.065(3) 0.038(3) 0.065(3) -0.009(2) 0.023(3) 0.005(2)
C28 0.059(3) 0.068(4) 0.058(3) -0.015(3) 0.023(3) 0.009(3)
C29 0.057(3) 0.070(4) 0.048(3) 0.004(3) 0.027(3) 0.001(3)
C30 0.055(3) 0.048(3) 0.046(3) 0.002(2) 0.016(2) -0.002(2)
C31 0.051(3) 0.029(2) 0.040(3) -0.004(2) 0.015(2) -0.001(2)
C32 0.050(3) 0.057(3) 0.039(3) -0.002(2) 0.015(2) 0.006(2)
C33 0.043(3) 0.062(3) 0.061(3) -0.003(3) 0.021(3) 0.008(2)
C34 0.061(3) 0.046(3) 0.056(3) 0.006(3) 0.006(3) 0.008(3)
C35 0.072(4) 0.066(3) 0.041(3) 0.012(3) 0.020(3) 0.011(3)
C36 0.053(3) 0.059(3) 0.050(3) 0.013(3) 0.021(3) 0.016(3)
C37 0.047(3) 0.035(2) 0.040(3) -0.001(2) 0.019(2) 0.006(2)
C38 0.051(3) 0.057(3) 0.039(3) 0.006(2) 0.016(2) -0.002(2)
C39 0.067(4) 0.082(4) 0.044(3) 0.008(3) 0.016(3) 0.009(3)
C40 0.086(4) 0.063(4) 0.059(4) 0.021(3) 0.044(3) 0.015(3)
C41 0.070(3) 0.040(3) 0.067(4) -0.002(3) 0.036(3) -0.003(2)
C42 0.062(3) 0.045(3) 0.048(3) -0.007(2) 0.025(3) -0.001(3)
C43 0.052(3) 0.044(3) 0.034(3) 0.003(2) 0.014(2) -0.002(2)
C44 0.068(4) 0.051(3) 0.049(3) -0.001(2) 0.014(3) -0.004(3)
C45 0.066(4) 0.093(5) 0.046(3) -0.011(3) 0.007(3) -0.029(4)
C46 0.109(5) 0.065(4) 0.057(4) -0.013(3) 0.011(4) -0.046(4)
C47 0.124(6) 0.040(3) 0.066(4) -0.008(3) 0.019(4) -0.012(4)
C48 0.071(3) 0.045(3) 0.055(3) -0.004(3) 0.012(3) -0.001(3)
Cl1 0.109(2) 0.218(3) 0.0908(14) -0.042(2) 0.0427(12) -0.029(2)
C49 0.126(9) 0.091(7) 0.163(12) 0.000 0.081(8) 0.000

loop_
_atom_site_label
_atom_site_type_symbol
_atom_site_fract_x
_atom_site_fract_y
_atom_site_fract_z
_atom_site_U_iso_or_equiv
_atom_site_thermal_displace_type
_atom_site_occupancy
_atom_site_calc_flag
_atom_site_refinement_flags
Co1 Co 0.23796(4) -0.02900(3) 0.17338(3) 0.0509(2) Uani 1 d .
Co2 Co 0.16963(4) 0.08552(4) 0.18449(3) 0.0555(2) Uani 1 d .
Co3 Co 0.29186(4) 0.09943(4) 0.17206(3) 0.0537(2) Uani 1 d .
C1 C 0.2445(3) -0.0091(3) 0.0862(2) 0.0490(12) Uani 1 d .
C2 C 0.1747(3) -0.0279(3) 0.0928(2) 0.0523(13) Uani 1 d .
C3 C 0.1272(3) 0.0285(3) 0.1036(2) 0.0620(14) Uani 1 d .
C4 C 0.1438(4) 0.1050(4) 0.1001(2) 0.069(2) Uani 1 d .
C5 C 0.2136(4) 0.1260(3) 0.0949(2) 0.064(2) Uani 1 d .
C6 C 0.2629(3) 0.0692(3) 0.0885(2) 0.0605(14) Uani 1 d .
C7 C 0.2895(3) -0.0642(3) 0.0647(2) 0.0596(14) Uani 1 d .
C8 C 0.2571(3) -0.1334(3) 0.0407(2) 0.083(2) Uani 1 d .
H8A H 0.2129(14) -0.1230(3) 0.0114(14) 0.125(17) Uiso 0.83 calc PR
H8B H 0.2459(23) -0.1638(11) 0.0702(5) 0.125(17) Uiso 0.83 calc PR
H8C H 0.2907(10) -0.1602(13) 0.0242(18) 0.125(17) Uiso 0.83 calc PR
C9 C 0.3630(3) -0.0467(3) 0.0670(3) 0.082(2) Uani 1 d .
H9A H 0.3900(6) -0.0385(24) 0.1061(3) 0.117(6) Uiso 0.83 calc PR
H9B H 0.3645(3) -0.0018(14) 0.0450(15) 0.117(6) Uiso 0.83 calc PR
H9C H 0.3844(8) -0.0879(11) 0.0513(17) 0.117(6) Uiso 0.83 calc PR
H1 H 0.1540(23) -0.0751(24) 0.0848(17) 0.047(13) Uiso 1 d .
H2 H 0.0781(25) 0.0148(25) 0.1046(19) 0.064(15) Uiso 1 d .
H3 H 0.1086(25) 0.1372(27) 0.0941(19) 0.062(16) Uiso 1 d .
H4 H 0.2231(21) 0.1743(24) 0.0866(16) 0.040(12) Uiso 1 d .
H5 H 0.2993(17) 0.0795(17) 0.0723(13) 0.007(8) Uiso 1 d .
C10 C 0.2224(4) -0.1452(3) 0.1891(3) 0.083(2) Uani 1 d .
H10A H 0.1909(4) -0.1781(3) 0.1644(3) 0.117(6) Uiso 1 calc R
C11 C 0.2050(4) -0.1004(4) 0.2306(3) 0.090(2) Uani 1 d .
H11A H 0.1596(4) -0.0981(4) 0.2385(3) 0.117(6) Uiso 1 calc R
C12 C 0.2670(4) -0.0595(4) 0.2587(2) 0.084(2) Uani 1 d .
H12 H 0.2702(4) -0.0250(4) 0.2883(2) 0.117(6) Uiso 1 calc R
C13 C 0.3233(3) -0.0796(4) 0.2341(3) 0.083(2) Uani 1 d .
H13 H 0.3710(3) -0.0611(4) 0.2447(3) 0.117(6) Uiso 1 calc R
C14 C 0.2955(4) -0.1321(3) 0.1908(3) 0.081(2) Uani 1 d .
H14 H 0.3212(4) -0.1545(3) 0.1672(3) 0.117(6) Uiso 1 calc R
C15 C 0.1369(7) 0.0653(5) 0.2605(4) 0.118(3) Uani 1 d .
H15 H 0.1466(7) 0.0212(5) 0.2821(4) 0.117(6) Uiso 1 calc R
C16 C 0.0756(5) 0.0798(6) 0.2161(4) 0.115(3) Uani 1 d .
H16 H 0.0370(5) 0.0465(6) 0.2020(4) 0.117(6) Uiso 1 calc R
C17 C 0.0812(4) 0.1497(6) 0.1967(3) 0.102(2) Uani 1 d .
H17 H 0.0464(4) 0.1732(6) 0.1674(3) 0.117(6) Uiso 1 calc R
C18 C 0.1451(5) 0.1809(4) 0.2265(4) 0.099(2) Uani 1 d .
H18 H 0.1617(5) 0.2290(4) 0.2206(4) 0.117(6) Uiso 1 calc R
C19 C 0.1817(4) 0.1294(6) 0.2669(3) 0.101(2) Uani 1 d .
H19 H 0.2270(4) 0.1360(6) 0.2932(3) 0.117(6) Uiso 1 calc R
C20 C 0.4028(3) 0.0878(4) 0.2164(4) 0.100(2) Uani 1 d .
H20 H 0.4274(3) 0.0418(4) 0.2214(4) 0.117(6) Uiso 1 calc R
C21 C 0.3634(5) 0.1177(6) 0.2520(3) 0.106(3) Uani 1 d .
H21 H 0.3573(5) 0.0957(6) 0.2854(3) 0.117(6) Uiso 1 calc R
C22 C 0.3341(4) 0.1875(5) 0.2284(4) 0.112(3) Uani 1 d .
H22 H 0.3051(4) 0.2203(5) 0.2430(4) 0.117(6) Uiso 1 calc R
C23 C 0.3573(4) 0.1972(4) 0.1787(3) 0.096(2) Uani 1 d .
H23 H 0.3459(4) 0.2381(4) 0.1537(3) 0.117(6) Uiso 1 calc R
C24 C 0.3992(4) 0.1376(5) 0.1729(3) 0.094(2) Uani 1 d .
H24 H 0.4220(4) 0.1314(5) 0.1435(3) 0.117(6) Uiso 1 calc R
B1 B -0.0030(3) 0.2548(3) 0.5208(2) 0.0384(12) Uani 1 d .
C25 C 0.0376(2) 0.1988(2) 0.4831(2) 0.0402(11) Uani 1 d .
C26 C 0.0371(2) 0.1203(2) 0.4853(2) 0.0454(11) Uani 1 d .
H26 H 0.0148(2) 0.0970(2) 0.5108(2) 0.053(3) Uiso 1 calc R
C27 C 0.0683(3) 0.0751(3) 0.4512(2) 0.0549(13) Uani 1 d .
H27 H 0.0663(3) 0.0227(3) 0.4541(2) 0.053(3) Uiso 1 calc R
C28 C 0.1020(3) 0.1071(3) 0.4132(2) 0.0601(14) Uani 1 d .
H28 H 0.1229(3) 0.0770(3) 0.3903(2) 0.053(3) Uiso 1 calc R
C29 C 0.1042(3) 0.1843(3) 0.4098(2) 0.0560(13) Uani 1 d .
H29 H 0.1263(3) 0.2069(3) 0.3839(2) 0.053(3) Uiso 1 calc R
C30 C 0.0738(2) 0.2286(3) 0.4443(2) 0.0488(12) Uani 1 d .
H30 H 0.0774(2) 0.2808(3) 0.4417(2) 0.053(3) Uiso 1 calc R
C31 C -0.0810(2) 0.2867(2) 0.4786(2) 0.0394(10) Uani 1 d .
C32 C -0.1443(2) 0.2996(3) 0.4969(2) 0.0481(12) Uani 1 d .
H32 H -0.1434(2) 0.2881(3) 0.5346(2) 0.053(3) Uiso 1 calc R
C33 C -0.2077(2) 0.3285(3) 0.4615(2) 0.0541(13) Uani 1 d .
H33 H -0.2479(2) 0.3363(3) 0.4760(2) 0.053(3) Uiso 1 calc R
C34 C -0.2129(3) 0.3460(3) 0.4055(2) 0.0562(13) Uani 1 d .
H34 H -0.2560(3) 0.3650(3) 0.3816(2) 0.053(3) Uiso 1 calc R
C35 C -0.1520(3) 0.3345(3) 0.3860(2) 0.0585(14) Uani 1 d .
H35 H -0.1537(3) 0.3464(3) 0.3482(2) 0.053(3) Uiso 1 calc R
C36 C -0.0884(3) 0.3056(3) 0.4214(2) 0.0525(13) Uani 1 d .
H36 H -0.0485(3) 0.2984(3) 0.4064(2) 0.053(3) Uiso 1 calc R
C37 C -0.0181(2) 0.2073(2) 0.5753(2) 0.0391(10) Uani 1 d .
C38 C 0.0222(2) 0.2179(3) 0.6317(2) 0.0484(12) Uani 1 d .
H38 H 0.0588(2) 0.2545(3) 0.6394(2) 0.053(3) Uiso 1 calc R
C39 C 0.0105(3) 0.1764(3) 0.6770(2) 0.0641(14) Uani 1 d .
H39 H 0.0389(3) 0.1857(3) 0.7141(2) 0.053(3) Uiso 1 calc R
C40 C -0.0427(3) 0.1220(3) 0.6676(2) 0.0648(15) Uani 1 d .
H40 H -0.0504(3) 0.0941(3) 0.6980(2) 0.053(3) Uiso 1 calc R
C41 C -0.0847(3) 0.1088(3) 0.6124(2) 0.0557(13) Uani 1 d .
H41 H -0.1208(3) 0.0717(3) 0.6054(2) 0.053(3) Uiso 1 calc R
C42 C -0.0729(3) 0.1516(2) 0.5673(2) 0.0493(12) Uani 1 d .
H42 H -0.1023(3) 0.1430(2) 0.5304(2) 0.053(3) Uiso 1 calc R
C43 C 0.0508(2) 0.3268(2) 0.5454(2) 0.0427(11) Uani 1 d .
C44 C 0.1272(3) 0.3191(3) 0.5657(2) 0.0563(13) Uani 1 d .
H44 H 0.1475(3) 0.2715(3) 0.5642(2) 0.053(3) Uiso 1 calc R
C45 C 0.1736(3) 0.3782(4) 0.5876(2) 0.070(2) Uani 1 d .
H45 H 0.2238(3) 0.3700(4) 0.6001(2) 0.053(3) Uiso 1 calc R
C46 C 0.1457(4) 0.4489(3) 0.5909(2) 0.079(2) Uani 1 d .
H46 H 0.1767(4) 0.4892(3) 0.6054(2) 0.053(3) Uiso 1 calc R
C47 C 0.0723(4) 0.4596(3) 0.5727(2) 0.078(2) Uani 1 d .
H47 H 0.0530(4) 0.5075(3) 0.5751(2) 0.053(3) Uiso 1 calc R
C48 C 0.0254(3) 0.3999(3) 0.5506(2) 0.0576(13) Uani 1 d .
H48 H -0.0247(3) 0.4090(3) 0.5388(2) 0.053(3) Uiso 1 calc R
Cl1 Cl -0.00675(11) 0.36177(15) 0.18982(8) 0.1360(8) Uani 1 d .
C49 C 0.0000 0.3083(6) 0.2500 0.118(4) Uani 1 d S
H49A H -0.0427 0.2760(6) 0.2439 0.148(30) Uiso 0.50 calc PR
H49B H 0.0427 0.2760(6) 0.2561 0.148(30) Uiso 0.50 calc PR

loop_
_atom_type_symbol
_atom_type_description
_atom_type_scat_dispersion_real
_atom_type_scat_dispersion_imag
_atom_type_scat_source
C C 0.0033 0.0016 'International Tables Vol C Tables 4.2.6.8 and 6.1.1.4'
H H 0.0000 0.0000 'International Tables Vol C Tables 4.2.6.8 and 6.1.1.4'
B B 0.0013 0.0007 'International Tables Vol C Tables 4.2.6.8 and 6.1.1.4'
Cl Cl 0.1484 0.1585 'International Tables Vol C Tables 4.2.6.8 and 6.1.1.4'
Co Co 0.3494 0.9721 'International Tables Vol C Tables 4.2.6.8 and 6.1.1.4'

loop_
_geom_angle_atom_site_label_1
_geom_angle_atom_site_label_2
_geom_angle_atom_site_label_3
_geom_angle
_geom_angle_site_symmetry_1
C2 Co1 C12 155.5(3) .
C2 Co1 C13 147.8(3) .
C12 Co1 C13 39.6(2) .
C2 Co1 C11 116.4(3) .
C12 Co1 C11 39.2(2) .
C13 Co1 C11 65.4(3) .
C2 Co1 C14 110.3(3) .
C12 Co1 C14 65.7(2) .
C13 Co1 C14 38.9(2) .
C11 Co1 C14 64.8(3) .
C2 Co1 C10 96.2(2) .
C12 Co1 C10 65.2(3) .
C13 Co1 C10 64.9(2) .
C11 Co1 C10 38.4(2) .
C14 Co1 C10 38.4(2) .
C2 Co1 C1 39.3(2) .
C12 Co1 C1 160.9(3) .
C13 Co1 C1 121.4(2) .
C11 Co1 C1 147.7(3) .
C14 Co1 C1 100.0(2) .
C10 Co1 C1 112.1(2) .
C2 Co1 Co2 84.33(15) .
C12 Co1 Co2 96.6(2) .
C13 Co1 Co2 127.8(2) .
C11 Co1 Co2 99.7(2) .
C14 Co1 Co2 161.9(2) .
C10 Co1 Co2 132.5(2) .
C1 Co1 Co2 98.03(13) .
C2 Co1 Co3 96.9(2) .
C12 Co1 Co3 104.4(2) .
C13 Co1 Co3 99.0(2) .
C11 Co1 Co3 139.0(2) .
C14 Co1 Co3 126.8(2) .
C10 Co1 Co3 163.7(2) .
C1 Co1 Co3 73.21(13) .
Co2 Co1 Co3 58.65(4) .
C4 Co2 C18 109.4(3) .
C4 Co2 C19 147.5(4) .
C18 Co2 C19 38.6(3) .
C4 Co2 C17 93.6(3) .
C18 Co2 C17 37.6(2) .
C19 Co2 C17 63.7(3) .
C4 Co2 C16 112.0(4) .
C18 Co2 C16 63.0(3) .
C19 Co2 C16 64.2(3) .
C17 Co2 C16 36.8(3) .
C4 Co2 C15 150.0(4) .
C18 Co2 C15 63.9(3) .
C19 Co2 C15 38.8(3) .
C17 Co2 C15 62.8(3) .
C16 Co2 C15 38.0(3) .
C4 Co2 C3 39.1(2) .
C18 Co2 C3 137.9(3) .
C19 Co2 C3 163.0(3) .
C17 Co2 C3 105.1(3) .
C16 Co2 C3 99.1(3) .
C15 Co2 C3 125.6(4) .
C4 Co2 Co3 80.8(2) .
C18 Co2 Co3 108.8(2) .
C19 Co2 Co3 102.3(2) .
C17 Co2 Co3 141.6(3) .
C16 Co2 Co3 166.2(3) .
C15 Co2 Co3 129.2(3) .
C3 Co2 Co3 94.2(2) .
C4 Co2 Co1 91.4(2) .
C18 Co2 Co1 155.9(3) .
C19 Co2 Co1 118.8(3) .
C17 Co2 Co1 157.0(3) .
C16 Co2 Co1 121.2(3) .
C15 Co2 Co1 103.8(2) .
C3 Co2 Co1 66.18(15) .
Co3 Co2 Co1 61.45(3) .
C6 Co3 C21 155.8(3) .
C6 Co3 C22 143.8(4) .
C21 Co3 C22 39.7(3) .
C6 Co3 C20 117.0(3) .
C21 Co3 C20 38.8(3) .
C22 Co3 C20 65.2(3) .
C6 Co3 C5 39.9(2) .
C21 Co3 C5 157.7(3) .
C22 Co3 C5 118.1(3) .
C20 Co3 C5 148.0(3) .
C6 Co3 C23 106.9(3) .
C21 Co3 C23 64.9(3) .
C22 Co3 C23 38.9(3) .
C20 Co3 C23 63.4(3) .
C5 Co3 C23 98.4(3) .
C6 Co3 C24 95.6(3) .
C21 Co3 C24 63.7(3) .
C22 Co3 C24 63.8(3) .
C20 Co3 C24 37.4(2) .
C5 Co3 C24 112.5(3) .
C23 Co3 C24 37.0(2) .
C6 Co3 Co2 94.7(2) .
C21 Co3 Co2 108.0(2) .
C22 Co3 Co2 102.0(2) .
C20 Co3 Co2 141.8(3) .
C5 Co3 Co2 70.2(2) .
C23 Co3 Co2 129.4(3) .
C24 Co3 Co2 165.5(2) .
C6 Co3 Co1 76.6(2) .
C21 Co3 Co1 107.4(2) .
C22 Co3 Co1 139.4(3) .
C20 Co3 Co1 105.2(2) .
C5 Co3 Co1 91.1(2) .
C23 Co3 Co1 168.6(2) .
C24 Co3 Co1 132.8(2) .
Co2 Co3 Co1 59.90(3) .
C2 C1 C6 116.8(5) .
C2 C1 C7 121.9(4) .
C6 C1 C7 119.9(5) .
C2 C1 Co1 63.7(3) .
C6 C1 Co1 101.2(3) .
C7 C1 Co1 114.9(3) .
C3 C2 C1 121.0(5) .
C3 C2 Co1 94.2(3) .
C1 C2 Co1 77.0(3) .
C3 C2 H1 115.0(27) .
C1 C2 H1 123.2(27) .
Co1 C2 H1 108.0(26) .
C4 C3 C2 120.5(6) .
C4 C3 Co2 64.2(3) .
C2 C3 Co2 113.2(4) .
C4 C3 H2 118.5(28) .
C2 C3 H2 119.5(29) .
Co2 C3 H2 103.0(27) .
C3 C4 C5 119.4(5) .
C3 C4 Co2 76.7(3) .
C5 C4 Co2 98.9(4) .
C3 C4 H3 118.4(33) .
C5 C4 H3 120.9(33) .
Co2 C4 H3 104.8(32) .
C6 C5 C4 119.2(5) .
C6 C5 Co3 66.8(3) .
C4 C5 Co3 108.6(4) .
C6 C5 H4 118.1(26) .
C4 C5 H4 120.8(26) .
Co3 C5 H4 105.8(25) .
C5 C6 C1 122.3(5) .
C5 C6 Co3 73.3(3) .
C1 C6 Co3 107.2(3) .
C5 C6 H5 120.8(20) .
C1 C6 H5 112.9(20) .
Co3 C6 H5 110.3(20) .
C9 C7 C8 121.2(5) .
C9 C7 C1 119.7(5) .
C8 C7 C1 119.1(5) .
C7 C8 H8A 109.5(3) .
C7 C8 H8B 109.5(3) .
H8A C8 H8B 109.5 .
C7 C8 H8C 109.5(3) .
H8A C8 H8C 109.5 .
H8B C8 H8C 109.5 .
C7 C9 H9A 109.5(3) .
C7 C9 H9B 109.5(3) .
H9A C9 H9B 109.5 .
C7 C9 H9C 109.5(3) .
H9A C9 H9C 109.5 .
H9B C9 H9C 109.5 .
C11 C10 C14 108.0(6) .
C11 C10 Co1 69.4(3) .
C14 C10 Co1 70.2(3) .
C11 C10 H10A 126.0(5) .
C14 C10 H10A 126.0(5) .
Co1 C10 H10A 126.0(2) .
C10 C11 C12 108.6(6) .
C10 C11 Co1 72.2(3) .
C12 C11 Co1 69.3(3) .
C10 C11 H11A 125.7(5) .
C12 C11 H11A 125.7(5) .
Co1 C11 H11A 124.3(2) .
C11 C12 C13 107.4(6) .
C11 C12 Co1 71.4(3) .
C13 C12 Co1 70.8(3) .
C11 C12 H12 126.3(5) .
C13 C12 H12 126.3(5) .
Co1 C12 H12 123.1(2) .
C14 C13 C12 108.0(6) .
C14 C13 Co1 71.8(3) .
C12 C13 Co1 69.6(3) .
C14 C13 H13 126.0(4) .
C12 C13 H13 126.0(5) .
Co1 C13 H13 124.2(2) .
C10 C14 C13 107.9(6) .
C10 C14 Co1 71.3(3) .
C13 C14 Co1 69.3(3) .
C10 C14 H14 126.1(5) .
C13 C14 H14 126.1(4) .
Co1 C14 H14 124.9(2) .
C16 C15 C19 107.2(7) .
C16 C15 Co2 70.9(4) .
C19 C15 Co2 69.6(4) .
C16 C15 H15 126.4(7) .
C19 C15 H15 126.4(6) .
Co2 C15 H15 124.7(2) .
C17 C16 C15 108.5(8) .
C17 C16 Co2 71.2(4) .
C15 C16 Co2 71.1(4) .
C17 C16 H16 125.8(7) .
C15 C16 H16 125.8(7) .
Co2 C16 H16 123.6(2) .
C16 C17 C18 109.5(8) .
C16 C17 Co2 71.9(4) .
C18 C17 Co2 70.2(4) .
C16 C17 H17 125.2(7) .
C18 C17 H17 125.2(6) .
Co2 C17 H17 124.2(2) .
C17 C18 C19 108.5(7) .
C17 C18 Co2 72.2(4) .
C19 C18 Co2 71.1(4) .
C17 C18 H18 125.7(6) .
C19 C18 H18 125.7(6) .
Co2 C18 H18 122.6(2) .
C18 C19 C15 106.3(7) .
C18 C19 Co2 70.3(4) .
C15 C19 Co2 71.6(4) .
C18 C19 H19 126.9(6) .
C15 C19 H19 126.9(6) .
Co2 C19 H19 123.0(2) .
C24 C20 C21 108.0(7) .
C24 C20 Co3 72.7(4) .
C21 C20 Co3 69.4(4) .
C24 C20 H20 126.0(6) .
C21 C20 H20 126.0(6) .
Co3 C20 H20 123.5(2) .
C20 C21 C22 107.5(7) .
C20 C21 Co3 71.8(4) .
C22 C21 Co3 70.7(4) .
C20 C21 H21 126.2(6) .
C22 C21 H21 126.2(6) .
Co3 C21 H21 123.0(2) .
C23 C22 C21 106.0(7) .
C23 C22 Co3 71.5(4) .
C21 C22 Co3 69.7(4) .
C23 C22 H22 127.0(6) .
C21 C22 H22 127.0(6) .
Co3 C22 H22 123.5(2) .
C24 C23 C22 108.7(7) .
C24 C23 Co3 72.6(4) .
C22 C23 Co3 69.6(4) .
C24 C23 H23 125.6(5) .
C22 C23 H23 125.6(6) .
Co3 C23 H23 123.8(2) .
C23 C24 C20 109.7(7) .
C23 C24 Co3 70.4(4) .
C20 C24 Co3 69.9(4) .
C23 C24 H24 125.2(5) .
C20 C24 H24 125.2(6) .
Co3 C24 H24 126.2(2) .
C43 B1 C37 109.1(3) .
C43 B1 C31 109.0(3) .
C37 B1 C31 110.5(3) .
C43 B1 C25 109.1(3) .
C37 B1 C25 109.8(3) .
C31 B1 C25 109.3(3) .
C26 C25 C30 114.2(4) .
C26 C25 B1 124.3(4) .
C30 C25 B1 121.5(4) .
C27 C26 C25 123.0(4) .
C27 C26 H26 118.5(3) .
C25 C26 H26 118.5(3) .
C28 C27 C26 120.4(4) .
C28 C27 H27 119.8(3) .
C26 C27 H27 119.8(3) .
C29 C28 C27 118.7(5) .
C29 C28 H28 120.7(3) .
C27 C28 H28 120.7(3) .
C28 C29 C30 120.4(5) .
C28 C29 H29 119.8(3) .
C30 C29 H29 119.8(3) .
C29 C30 C25 123.3(4) .
C29 C30 H30 118.4(3) .
C25 C30 H30 118.4(3) .
C36 C31 C32 113.8(4) .
C36 C31 B1 122.2(4) .
C32 C31 B1 124.0(4) .
C33 C32 C31 122.9(4) .
C33 C32 H32 118.6(3) .
C31 C32 H32 118.6(3) .
C34 C33 C32 121.5(4) .
C34 C33 H33 119.2(3) .
C32 C33 H33 119.2(3) .
C33 C34 C35 117.4(5) .
C33 C34 H34 121.3(3) .
C35 C34 H34 121.3(3) .
C34 C35 C36 121.2(4) .
C34 C35 H35 119.4(3) .
C36 C35 H35 119.4(3) .
C35 C36 C31 123.2(4) .
C35 C36 H36 118.4(3) .
C31 C36 H36 118.4(3) .
C38 C37 C42 115.1(4) .
C38 C37 B1 123.3(4) .
C42 C37 B1 121.6(4) .
C39 C38 C37 123.0(5) .
C39 C38 H38 118.5(3) .
C37 C38 H38 118.5(3) .
C40 C39 C38 120.4(5) .
C40 C39 H39 119.8(3) .
C38 C39 H39 119.8(3) .
C39 C40 C41 119.4(5) .
C39 C40 H40 120.3(3) .
C41 C40 H40 120.3(3) .
C40 C41 C42 119.6(5) .
C40 C41 H41 120.2(3) .
C42 C41 H41 120.2(3) .
C41 C42 C37 122.6(4) .
C41 C42 H42 118.7(3) .
C37 C42 H42 118.7(3) .
C48 C43 C44 114.0(4) .
C48 C43 B1 123.7(4) .
C44 C43 B1 122.3(4) .
C45 C44 C43 123.6(5) .
C45 C44 H44 118.2(4) .
C43 C44 H44 118.2(3) .
C46 C45 C44 119.9(5) .
C46 C45 H45 120.0(4) .
C44 C45 H45 120.0(4) .
C47 C46 C45 119.2(5) .
C47 C46 H46 120.4(4) .
C45 C46 H46 120.4(4) .
C46 C47 C48 120.9(5) .
C46 C47 H47 119.5(3) .
C48 C47 H47 119.5(4) .
C47 C48 C43 122.4(5) .
C47 C48 H48 118.8(4) .
C43 C48 H48 118.8(3) .
Cl1 C49 Cl1 112.9(6) 2
Cl1 C49 H49A 109.0(2) 2
Cl1 C49 H49A 109.0(2) .
Cl1 C49 H49B 109.0(2) 2
Cl1 C49 H49B 109.0(2) .
H49A C49 H49B 107.8 .

loop_
_geom_bond_atom_site_label_1
_geom_bond_atom_site_label_2
_geom_bond_distance
_geom_bond_site_symmetry_2
Co1 C2 1.999(5) .
Co1 C12 2.060(5) .
Co1 C13 2.076(5) .
Co1 C11 2.087(5) .
Co1 C14 2.109(5) .
Co1 C10 2.124(5) .
Co1 C1 2.173(5) .
Co1 Co2 2.4565(13) .
Co1 Co3 2.4940(14) .
Co2 C4 1.998(6) .
Co2 C18 2.084(6) .
Co2 C19 2.094(6) .
Co2 C17 2.109(6) .
Co2 C16 2.118(7) .
Co2 C15 2.120(6) .
Co2 C3 2.158(5) .
Co2 Co3 2.4249(14) .
Co3 C6 2.019(5) .
Co3 C21 2.071(6) .
Co3 C22 2.084(6) .
Co3 C20 2.101(6) .
Co3 C5 2.105(5) .
Co3 C23 2.110(6) .
Co3 C24 2.137(6) .
C1 C2 1.414(7) .
C1 C6 1.425(7) .
C1 C7 1.476(6) .
C2 C3 1.413(7) .
C2 H1 0.92(4) .
C3 C4 1.397(8) .
C3 H2 0.97(4) .
C4 C5 1.410(8) .
C4 H3 0.86(5) .
C5 C6 1.408(7) .
C5 H4 0.91(4) .
C6 H5 0.90(3) .
C7 C9 1.414(7) .
C7 C8 1.422(7) .
C8 H8A 0.96 .
C8 H8B 0.96 .
C8 H8C 0.96 .
C9 H9A 0.96 .
C9 H9B 0.96 .
C9 H9C 0.96 .
C10 C11 1.385(8) .
C10 C14 1.393(8) .
C10 H10A 0.93 .
C11 C12 1.392(8) .
C11 H11A 0.93 .
C12 C13 1.399(8) .
C12 H12 0.93 .
C13 C14 1.395(8) .
C13 H13 0.93 .
C14 H14 0.93 .
C15 C16 1.381(10) .
C15 C19 1.400(10) .
C15 H15 0.93 .
C16 C17 1.335(10) .
C16 H16 0.93 .
C17 C18 1.352(9) .
C17 H17 0.93 .
C18 C19 1.381(9) .
C18 H18 0.93 .
C19 H19 0.93 .
C20 C24 1.359(9) .
C20 C21 1.386(9) .
C20 H20 0.93 .
C21 C22 1.410(10) .
C21 H21 0.93 .
C22 C23 1.397(9) .
C22 H22 0.93 .
C23 C24 1.349(9) .
C23 H23 0.93 .
C24 H24 0.93 .
B1 C43 1.643(6) .
B1 C37 1.650(6) .
B1 C31 1.656(6) .
B1 C25 1.666(6) .
C25 C26 1.389(6) .
C25 C30 1.402(6) .
C26 C27 1.389(6) .
C26 H26 0.93 .
C27 C28 1.371(6) .
C27 H27 0.93 .
C28 C29 1.369(6) .
C28 H28 0.93 .
C29 C30 1.377(6) .
C29 H29 0.93 .
C30 H30 0.93 .
C31 C36 1.393(6) .
C31 C32 1.403(6) .
C32 C33 1.374(6) .
C32 H32 0.93 .
C33 C34 1.367(6) .
C33 H33 0.93 .
C34 C35 1.372(6) .
C34 H34 0.93 .
C35 C36 1.378(6) .
C35 H35 0.93 .
C36 H36 0.93 .
C37 C38 1.389(6) .
C37 C42 1.406(6) .
C38 C39 1.384(6) .
C38 H38 0.93 .
C39 C40 1.369(7) .
C39 H39 0.93 .
C40 C41 1.380(7) .
C40 H40 0.93 .
C41 C42 1.394(6) .
C41 H41 0.93 .
C42 H42 0.93 .
C43 C48 1.396(6) .
C43 C44 1.406(6) .
C44 C45 1.378(6) .
C44 H44 0.93 .
C45 C46 1.369(8) .
C45 H45 0.93 .
C46 C47 1.355(8) .
C46 H46 0.93 .
C47 C48 1.393(7) .
C47 H47 0.93 .
C48 H48 0.93 .
Cl1 C49 1.711(6) .
C49 Cl1 1.711(6) 2
C49 H49A 0.97 .
C49 H49B 0.97 .
